data_4030519
loop_
_publ_author_name
'Petit, S.'
'Ammor, S.'
'Coquerel, G.'
'Mayer, C.'
'Perez, G.'
'Dance, J.M.'

_publ_section_title
;
 Synthesis, thermal behaviour and crystal structure of the trihydrated
 copper (II) 5-sulfonic-8-quinolinato complex (form I)
;
_journal_name_full 'European Journal of Solid State and Inorganic Chemistry'
_journal_page_first 597
_journal_page_last 507
_journal_volume 30
_journal_year 1993
_chemical_formula_sum 'C9 H11 Cu N O7 S'
_chemical_formula_weight 340.797
_space_group_IT_number 14
_symmetry_cell_setting monoclinic
_symmetry_Int_Tables_number 14
_symmetry_space_group_name_Hall '-P 2ybc'
_symmetry_space_group_name_H-M 'P 1 21/c 1'
_cell_angle_alpha 90
_cell_angle_beta 113.77(2)
_cell_angle_gamma 90
_cell_formula_units_Z 8
_cell_length_a 20.958(4)
_cell_length_b 7.935(1)
_cell_length_c 14.902(2)
_cell_volume 2268.0(7)
_diffrn_ambient_temperature 293
_diffrn_radiation_probe x-ray
_diffrn_radiation_type CuK\a
_diffrn_radiation_wavelength 1.5418
_exptl_absorpt_coefficient_mu 4.780
_exptl_crystal_density_diffrn 1.95
_exptl_crystal_F_000 1384
_refine_ls_number_reflns 3294
_refine_ls_R_factor_gt 0.047
_refine_ls_wR_factor_gt 0.047
_cod_data_source_file EJSSIC-1993-30-497-507.cif
_cod_data_source_block 5-sulfonic
_cod_original_sg_symbol_H-M 'P 21/c'
_cod_database_code 4030519

loop_
_symmetry_equiv_pos_site_id
_symmetry_equiv_pos_as_xyz
1 x,y,z
2 -x,1/2+y,1/2-z
3 -x,-y,-z
4 x,1/2-y,1/2+z

loop_
_atom_site_label
_atom_site_type_symbol
_atom_site_thermal_displace_type
_atom_site_fract_x
_atom_site_fract_y
_atom_site_fract_z
_atom_site_occupancy
_atom_site_U_iso_or_equiv
Cu2 Cu Uiso 0.33060(10) -0.17830(10) 0.00950(10) 1.000 0.0127
S2 S Uiso 0.64750(10) 0.20970(10) 0.24200(10) 1.000 0.0127
O11 O Uiso 0.34530(10) 0.0566(4) 0.0516(2) 1.000 0.0127
O12 O Uiso 0.23150(10) -0.1533(4) -0.0362(2) 1.000 0.0127
O13 O Uiso 0.3217(2) -0.4011(4) -0.0564(2) 1.000 0.0127
O14 O Uiso 0.6677(2) 0.1664(5) 0.3447(2) 1.000 0.0127
O15 O Uiso 0.6513(2) 0.3904(5) 0.2255(3) 1.000 0.0127
O16 O Uiso 0.6838(2) 0.1131(5) 0.1944(3) 1.000 0.0127
N2 N Uiso 0.4331(2) -0.1822(5) 0.0597(3) 1.000 0.0127
C12 C Uiso 0.4749(2) -0.3100(6) 0.0633(3) 1.000 0.0127
C13 C Uiso 0.5467(2) -0.2954(6) 0.1070(4) 1.000 0.0127
C14 C Uiso 0.5771(2) -0.1464(6) 0.1474(3) 1.000 0.0127
C15 C Uiso 0.5578(2) 0.1579(6) 0.1823(3) 1.000 0.0127
C16 C Uiso 0.5095(2) 0.2803(6) 0.1763(3) 1.000 0.0127
C17 C Uiso 0.4373(2) 0.2517(6) 0.1325(3) 1.000 0.0127
C18 C Uiso 0.4123(2) 0.0961(6) 0.0935(3) 1.000 0.0127
C19 C Uiso 0.4622(2) -0.0313(6) 0.0998(3) 1.000 0.0127
C20 C Uiso 0.5343(2) -0.0045(6) 0.1438(3) 1.000 0.0127
Cu1 Cu Uiso 0.18020(10) 0.24040(10) 0.10780(10) 1.000 0.0127
S1 S Uiso -0.13900(10) 0.08210(10) -0.25900(10) 1.000 0.0127
O1 O Uiso 0.16420(10) 0.1226(4) -0.0144(2) 1.000 0.0127
O2 O Uiso 0.27990(10) 0.1701(4) 0.1654(2) 1.000 0.0127
O3 O Uiso 0.1944(2) 0.3740(4) 0.2284(2) 1.000 0.0127
O4 O Uiso -0.17280(10) -0.0064(4) -0.2049(2) 1.000 0.0127
O5 O Uiso -0.16290(10) 0.2572(4) -0.2779(2) 1.000 0.0127
O6 O Uiso -0.1443(2) -0.0046(5) -0.3474(2) 1.000 0.0127
O7 O Uiso 0.2062(2) 0.4913(5) 0.0513(2) 1.000 0.0127
N1 N Uiso 0.0777(2) 0.2623(5) 0.0514(2) 1.000 0.0127
C2 C Uiso 0.0363(2) 0.3275(6) 0.0900(3) 1.000 0.0127
C3 C Uiso -0.0357(2) 0.3238(7) 0.0422(3) 1.000 0.0127
C4 C Uiso -0.0666(2) 0.2510(6) -0.0487(3) 1.000 0.0127
C5 C Uiso -0.0491(2) 0.0930(5) -0.1834(3) 1.000 0.0127
C6 C Uiso -0.0021(2) 0.0204(6) -0.2151(3) 1.000 0.0127
C7 C Uiso 0.0699(2) 0.0297(6) -0.1610(3) 1.000 0.0127
C8 C Uiso 0.0965(2) 0.1124(5) -0.0721(3) 1.000 0.0127
C9 C Uiso 0.0480(2) 0.1859(5) -0.0387(3) 1.000 0.0127
C10 C Uiso -0.0242(2) 0.1772(5) -0.0922(3) 1.000 0.0127
O17 O Uiso 0.2641(2) 0.2199(4) 0.4088(2) 1.000 0.0127

loop_
_atom_type_symbol
_atom_type_description
_atom_type_scat_dispersion_real
_atom_type_scat_dispersion_imag
_atom_type_scat_source
C C 0.0181 0.0091 ' International Tables Vol C Tables 4.2.6.8 and 6.1.1.4'
Cu Cu -1.9646 0.5888 ' International Tables Vol C Tables 4.2.6.8 and 6.1.1.4'
N N 0.0311 0.0180 ' International Tables Vol C Tables 4.2.6.8 and 6.1.1.4'
O O 0.0492 0.0322 ' International Tables Vol C Tables 4.2.6.8 and 6.1.1.4'
S S 0.3331 0.5567 ' International Tables Vol C Tables 4.2.6.8 and 6.1.1.4'

loop_
_geom_angle_atom_site_label_1
_geom_angle_atom_site_label_2
_geom_angle_atom_site_label_3
_geom_angle
_geom_angle_site_symmetry_1
_geom_angle_site_symmetry_3
_geom_angle_publ_flag
O11 Cu2 O12 91.34(14) . . yes
O11 Cu2 O13 167.56(16) . . yes
O11 Cu2 N2 83.47(15) . . yes
O11 Cu2 O14 104.35(13) . 2_645 yes
O12 Cu2 O13 92.52(17) . . yes
O12 Cu2 N2 174.81(16) . . yes
O12 Cu2 O14 89.63(15) . 2_645 yes
O13 Cu2 N2 92.54(18) . . yes
O13 Cu2 O14 87.51(13) . 2_645 yes
O14 Cu2 N2 91.78(16) 2_645 . yes
O1 Cu1 N1 84.07(13) . . yes
O1 Cu1 O4 99.42(12) . 3_555 yes
O2 Cu1 O3 90.62(16) . . yes
O2 Cu1 O7 92.17(16) . . yes
O2 Cu1 N1 168.73(16) . . yes
O2 Cu1 O4 80.49(11) . 3_555 yes
O3 Cu1 O7 84.22(13) . . yes
O3 Cu1 N1 94.48(17) . . yes
O3 Cu1 O4 83.73(13) . 3_555 yes
O7 Cu1 N1 98.34(16) . . yes
O4 Cu1 O7 165.80(12) 3_555 . yes
O4 Cu1 N1 90.06(14) 3_555 . yes
O1 Cu1 O7 92.85(13) . . yes
O1 Cu1 O2 91.37(13) . . yes
O1 Cu1 O3 176.52(14) . . yes
O15 S2 O16 111.2(3) . . yes
O14 S2 O15 113.3(2) . . yes
O14 S2 O16 113.7(3) . . yes
O14 S2 C15 105.9(2) . . yes
O15 S2 C15 105.2(3) . . yes
O16 S2 C15 106.9(2) . . yes
O4 S1 O5 111.1(2) . . yes
O4 S1 C5 107.68(19) . . yes
O5 S1 O6 112.3(2) . . yes
O5 S1 C5 105.69(18) . . yes
O6 S1 C5 105.9(2) . . yes
O4 S1 O6 113.5(2) . . yes
Cu2 O11 C18 112.2(3) . . yes
Cu2 O14 S2 134.3(2) 2_655 . yes
Cu1 O1 C8 111.7(2) . . yes
Cu1 O4 S1 151.06(19) 3_555 . yes
Cu2 N2 C12 128.9(3) . . yes
Cu2 N2 C19 112.2(3) . . yes
C12 N2 C19 118.7(4) . . yes
C2 N1 C9 118.6(4) . . yes
Cu1 N1 C2 129.8(3) . . yes
Cu1 N1 C9 111.4(3) . . yes
N2 C12 C13 122.0(4) . . yes
C12 C13 C14 120.5(4) . . no
C13 C14 C20 119.5(4) . . no
S2 C15 C20 122.6(4) . . yes
S2 C15 C16 118.1(4) . . yes
C16 C15 C20 119.2(4) . . no
C15 C16 C17 122.8(4) . . no
C16 C17 C18 119.8(4) . . no
C17 C18 C19 117.6(4) . . no
O11 C18 C17 124.3(4) . . yes
O11 C18 C19 118.2(4) . . yes
C18 C19 C20 123.1(4) . . no
N2 C19 C20 123.0(4) . . yes
N2 C19 C18 113.9(4) . . yes
C14 C20 C19 116.2(4) . . no
C15 C20 C19 117.5(4) . . no
C14 C20 C15 126.3(4) . . no
N1 C2 C3 122.5(4) . . yes
C2 C3 C4 120.0(4) . . no
C3 C4 C10 119.4(4) . . no
S1 C5 C6 119.2(3) . . yes
S1 C5 C10 121.5(3) . . yes
C6 C5 C10 119.3(4) . . no
C5 C6 C7 122.3(4) . . no
C6 C7 C8 120.3(4) . . no
O1 C8 C7 124.2(4) . . yes
O1 C8 C9 118.3(4) . . yes
C7 C8 C9 117.5(4) . . no
N1 C9 C8 114.6(4) . . yes
N1 C9 C10 122.6(4) . . yes
C8 C9 C10 122.7(4) . . no
C4 C10 C5 125.3(4) . . no
C4 C10 C9 116.8(4) . . no
C5 C10 C9 117.8(4) . . no

loop_
_geom_bond_atom_site_label_1
_geom_bond_atom_site_label_2
_geom_bond_distance
_geom_bond_site_symmetry_2
_geom_bond_publ_flag
Cu2 O11 1.951(3) . yes
Cu2 O12 1.917(3) . yes
Cu2 O13 1.994(3) . yes
Cu2 N2 1.970(5) . yes
Cu2 O14 2.486(4) 2_645 yes
Cu1 O3 2.003(3) . yes
Cu1 O1 1.952(3) . yes
Cu1 O2 1.992(3) . yes
Cu1 O4 2.397(3) 3_555 yes
Cu1 O7 2.311(4) . yes
Cu1 N1 1.974(5) . yes
S2 O14 1.455(3) . yes
S2 O16 1.451(5) . yes
S2 C15 1.774(5) . yes
S2 O15 1.462(4) . yes
S1 O4 1.451(3) . yes
S1 O5 1.465(3) . yes
S1 O6 1.450(3) . yes
S1 C5 1.765(5) . yes
O11 C18 1.324(5) . yes
O1 C8 1.333(5) . yes
N2 C12 1.327(6) . yes
N2 C19 1.367(6) . yes
N1 C2 1.324(6) . yes
N1 C9 1.373(5) . yes
C12 C13 1.383(7) . no
C13 C14 1.363(7) . no
C14 C20 1.427(7) . no
C15 C16 1.380(7) . no
C15 C20 1.416(7) . no
C16 C17 1.404(6) . no
C17 C18 1.375(7) . no
C18 C19 1.430(7) . no
C19 C20 1.400(6) . no
C2 C3 1.385(6) . no
C3 C4 1.371(6) . no
C4 C10 1.420(6) . no
C5 C6 1.379(6) . no
C5 C10 1.412(6) . no
C6 C7 1.397(6) . no
C7 C8 1.379(6) . no
C8 C9 1.424(6) . no
C9 C10 1.399(6) . no

loop_
_geom_torsion_atom_site_label_1
_geom_torsion_atom_site_label_2
_geom_torsion_atom_site_label_3
_geom_torsion_atom_site_label_4
_geom_torsion
_geom_torsion_site_symmetry_1
_geom_torsion_site_symmetry_3
_geom_torsion_site_symmetry_4
_geom_torsion_publ_flag
O12 Cu2 O11 C18 178.2(3) . . . no
N2 Cu2 O11 C18 -1.9(3) . . . no
O14 Cu2 O11 C18 88.3(3) 2_645 . . no
O11 Cu2 N2 C12 178.5(4) . . . no
O11 Cu2 N2 C19 2.2(3) . . . no
O13 Cu2 N2 C12 -13.3(4) . . . no
O13 Cu2 N2 C19 170.3(3) . . . no
O14 Cu2 N2 C12 74.3(4) 2_645 . . no
O14 Cu2 N2 C19 -102.1(3) 2_645 . . no
O11 Cu2 O14 S2 -12.3(4) . 2_645 2_645 no
O12 Cu2 O14 S2 -103.6(4) . 2_645 2_645 no
O13 Cu2 O14 S2 163.9(4) . 2_645 2_645 no
N2 Cu2 O14 S2 71.4(4) . 2_645 2_645 no
O7 Cu1 N1 C2 -91.6(4) . . . no
O7 Cu1 N1 C9 93.2(3) . . . no
O4 Cu1 N1 C2 77.0(4) 3_555 . . no
O4 Cu1 N1 C9 -98.3(3) 3_555 . . no
O1 Cu1 O4 S1 -115.4(4) . 3_555 3_555 no
O2 Cu1 O4 S1 154.8(4) . 3_555 3_555 no
O3 Cu1 O4 S1 63.1(4) . 3_555 3_555 no
O2 Cu1 O1 C8 168.8(3) . . . no
O7 Cu1 O1 C8 -99.0(3) . . . no
N1 Cu1 O1 C8 -0.9(3) . . . no
O4 Cu1 O1 C8 88.2(3) 3_555 . . no
O1 Cu1 N1 C2 176.4(4) . . . no
O1 Cu1 N1 C9 1.2(3) . . . no
O3 Cu1 N1 C2 -6.8(4) . . . no
O3 Cu1 N1 C9 178.0(3) . . . no
N1 Cu1 O4 S1 -31.4(4) . 3_555 3_555 no
O16 S2 O14 Cu2 152.8(3) . . 2_655 no
C15 S2 O14 Cu2 -90.1(4) . . 2_655 no
O14 S2 C15 C16 90.0(4) . . . no
O14 S2 C15 C20 -87.9(4) . . . no
O15 S2 C15 C16 -30.2(4) . . . no
O15 S2 C15 C20 151.9(4) . . . no
O15 S2 O14 Cu2 24.6(5) . . 2_655 no
O16 S2 C15 C16 -148.4(4) . . . no
O16 S2 C15 C20 33.6(4) . . . no
C5 S1 O4 Cu1 -49.3(4) . . 3_555 no
O4 S1 C5 C6 120.0(4) . . . no
O4 S1 C5 C10 -61.2(4) . . . no
O5 S1 C5 C6 -121.1(4) . . . no
O5 S1 C5 C10 57.6(4) . . . no
O6 S1 C5 C6 -1.8(4) . . . no
O6 S1 C5 C10 177.0(3) . . . no
O6 S1 O4 Cu1 67.7(4) . . 3_555 no
O5 S1 O4 Cu1 -164.6(3) . . 3_555 no
Cu2 O11 C18 C19 1.4(5) . . . no
Cu2 O11 C18 C17 -177.9(3) . . . no
Cu1 O1 C8 C9 0.4(5) . . . no
Cu1 O1 C8 C7 -177.1(3) . . . no
C19 N2 C12 C13 0.6(7) . . . no
Cu2 N2 C12 C13 -175.6(4) . . . no
Cu2 N2 C19 C20 177.5(3) . . . no
C12 N2 C19 C20 0.7(7) . . . no
C12 N2 C19 C18 -178.8(4) . . . no
Cu2 N2 C19 C18 -2.0(5) . . . no
Cu1 N1 C9 C8 -1.3(4) . . . no
C2 N1 C9 C10 1.3(6) . . . no
C9 N1 C2 C3 -1.1(7) . . . no
Cu1 N1 C9 C10 177.1(3) . . . no
C2 N1 C9 C8 -177.1(4) . . . no
Cu1 N1 C2 C3 -176.0(4) . . . no
N2 C12 C13 C14 -0.7(7) . . . no
C12 C13 C14 C20 -0.4(7) . . . no
C13 C14 C20 C15 179.9(5) . . . no
C13 C14 C20 C19 1.5(6) . . . no
C16 C15 C20 C14 -177.4(4) . . . no
C16 C15 C20 C19 1.0(6) . . . no
S2 C15 C20 C14 0.5(6) . . . no
S2 C15 C20 C19 178.9(3) . . . no
C20 C15 C16 C17 -0.6(6) . . . no
S2 C15 C16 C17 -178.6(3) . . . no
C15 C16 C17 C18 0.1(7) . . . no
C16 C17 C18 O11 179.4(4) . . . no
C16 C17 C18 C19 0.1(6) . . . no
O11 C18 C19 C20 -179.0(4) . . . no
C17 C18 C19 N2 179.8(4) . . . no
O11 C18 C19 N2 0.4(6) . . . no
C17 C18 C19 C20 0.3(6) . . . no
N2 C19 C20 C15 179.8(4) . . . no
N2 C19 C20 C14 -1.7(6) . . . no
C18 C19 C20 C15 -0.8(6) . . . no
C18 C19 C20 C14 177.7(4) . . . no
N1 C2 C3 C4 -0.2(8) . . . no
C2 C3 C4 C10 1.1(7) . . . no
C3 C4 C10 C5 177.6(4) . . . no
C3 C4 C10 C9 -0.9(6) . . . no
C10 C5 C6 C7 -1.3(7) . . . no
S1 C5 C6 C7 177.5(4) . . . no
C6 C5 C10 C4 -177.1(4) . . . no
C6 C5 C10 C9 1.3(6) . . . no
S1 C5 C10 C4 4.2(6) . . . no
S1 C5 C10 C9 -177.4(3) . . . no
C5 C6 C7 C8 0.5(7) . . . no
C6 C7 C8 C9 0.2(6) . . . no
C6 C7 C8 O1 177.8(4) . . . no
O1 C8 C9 N1 0.6(5) . . . no
O1 C8 C9 C10 -177.8(4) . . . no
C7 C8 C9 N1 178.3(4) . . . no
C7 C8 C9 C10 -0.1(6) . . . no
N1 C9 C10 C4 -0.4(6) . . . no
N1 C9 C10 C5 -178.9(4) . . . no
C8 C9 C10 C4 177.9(4) . . . no
C8 C9 C10 C5 -0.6(6) . . . no
